data_7033948
loop_
_publ_author_name
'von Wachenfeldt, Henrik'
'Polukeev, Alexey V.'
'Loganathan, Nagarajan'
'Paulsen, Filip'
'R\"ose, Philipp'
'Garreau, Marion'
'Wendt, Ola F.'
'Strand, Daniel'

_publ_section_title
;
 Cyclometallated gold(iii) aryl-pyridine complexes as efficient catalysts
 for three-component synthesis of substituted oxazoles.
;
_journal_issue 12
_journal_name_full 'Dalton transactions (Cambridge, England : 2003)'
_journal_page_first 5347
_journal_page_last 5353
_journal_paper_doi 10.1039/c4dt03806a
_journal_volume 44
_journal_year 2015
_chemical_formula_moiety 'C12 H10 Au Cl2 N'
_chemical_formula_sum 'C12 H10 Au Cl2 N'
_chemical_formula_weight 436.08
_chemical_name_systematic
; 
 ? 
;
_space_group_IT_number 14
_symmetry_cell_setting monoclinic
_symmetry_Int_Tables_number 14
_symmetry_space_group_name_Hall '-P 2yn'
_symmetry_space_group_name_H-M 'P 1 21/n 1'
_atom_sites_solution_hydrogens geom
_atom_sites_solution_primary direct
_atom_sites_solution_secondary difmap
_audit_creation_method
;
CrysAlisPro, Oxford Diffraction Ltd.,
Version 1.171.35.8 (release 07-03-2011 CrysAlis171 .NET)
(compiled Mar  7 2011,18:06:32)
;
_audit_update_record
;
2014-09-02 deposited with the CCDC.
2015-02-09 downloaded from the CCDC.
;
_cell_angle_alpha 90.00
_cell_angle_beta 91.388(6)
_cell_angle_gamma 90.00
_cell_formula_units_Z 4
_cell_length_a 8.0841(5)
_cell_length_b 8.5351(4)
_cell_length_c 17.4924(11)
_cell_measurement_reflns_used 5635
_cell_measurement_temperature 293(2)
_cell_measurement_theta_max 26.9977
_cell_measurement_theta_min 2.3814
_cell_volume 1206.60(12)
_computing_cell_refinement
;
CrysAlisPro, Agilent Technologies,
Version 1.171.35.8 (release 07-03-2011 CrysAlis171 .NET)
(compiled Mar  7 2011,18:06:32)
;
_computing_data_collection
;
CrysAlisPro, Agilent Technologies,
Version 1.171.35.8 (release 07-03-2011 CrysAlis171 .NET)
(compiled Mar  7 2011,18:06:32)
;
_computing_data_reduction
;
CrysAlisPro, Agilent Technologies,
Version 1.171.35.8 (release 07-03-2011 CrysAlis171 .NET)
(compiled Mar  7 2011,18:06:32)
;
_computing_molecular_graphics 'BRUKER SHELXTL'
_computing_publication_material 'BRUKER SHELXTL'
_computing_structure_refinement 'BRUKER SHELXTL'
_computing_structure_solution 'BRUKER SHELXTL'
_diffrn_ambient_temperature 293(2)
_diffrn_detector_area_resol_mean 16.1829
_diffrn_measured_fraction_theta_full 0.994
_diffrn_measured_fraction_theta_max 0.994
_diffrn_measurement_device_type 'Xcalibur, Sapphire3'
_diffrn_measurement_method 'phi and omega scans'
_diffrn_radiation_monochromator graphite
_diffrn_radiation_source 'Enhance (Mo) X-ray Source'
_diffrn_radiation_type MoK\a
_diffrn_radiation_wavelength 0.71073
_diffrn_reflns_av_R_equivalents 0.1264
_diffrn_reflns_av_sigmaI/netI 0.0606
_diffrn_reflns_limit_h_max 10
_diffrn_reflns_limit_h_min -10
_diffrn_reflns_limit_k_max 10
_diffrn_reflns_limit_k_min -10
_diffrn_reflns_limit_l_max 22
_diffrn_reflns_limit_l_min -22
_diffrn_reflns_number 23878
_diffrn_reflns_theta_full 26.99
_diffrn_reflns_theta_max 26.99
_diffrn_reflns_theta_min 2.66
_exptl_absorpt_coefficient_mu 12.604
_exptl_absorpt_correction_T_max 0.3131
_exptl_absorpt_correction_T_min 0.2714
_exptl_absorpt_correction_type multi-scan
_exptl_absorpt_process_details
;
CrysAlisPro, Agilent Technologies,
Version 1.171.35.8 (release 07-03-2011 CrysAlis171 .NET)
(compiled Mar  7 2011,18:06:32)
Empirical absorption correction using spherical harmonics,
 implemented in SCALE3 ABSPACK scaling algorithm.
;
_exptl_crystal_colour yellow
_exptl_crystal_density_diffrn 2.401
_exptl_crystal_density_method 'not measured'
_exptl_crystal_description block
_exptl_crystal_F_000 808
_exptl_crystal_size_max 0.14
_exptl_crystal_size_mid 0.14
_exptl_crystal_size_min 0.12
_refine_diff_density_max 4.417
_refine_diff_density_min -1.916
_refine_diff_density_rms 0.335
_refine_ls_extinction_method none
_refine_ls_goodness_of_fit_ref 1.150
_refine_ls_hydrogen_treatment constr
_refine_ls_matrix_type full
_refine_ls_number_parameters 145
_refine_ls_number_reflns 2610
_refine_ls_number_restraints 0
_refine_ls_restrained_S_all 1.150
_refine_ls_R_factor_all 0.0905
_refine_ls_R_factor_gt 0.0781
_refine_ls_shift/su_max 0.000
_refine_ls_shift/su_mean 0.000
_refine_ls_structure_factor_coef Fsqd
_refine_ls_weighting_details 'calc w=1/[\s^2^(Fo^2^)+(0.0809P)^2^+28.6501P] where P=(Fo^2^+2Fc^2^)/3'
_refine_ls_weighting_scheme calc
_refine_ls_wR_factor_gt 0.1866
_refine_ls_wR_factor_ref 0.1939
_reflns_number_gt 2179
_reflns_number_total 2610
_reflns_threshold_expression >2sigma(I)
_cod_data_source_file c4dt03806a2.cif
_cod_data_source_block run15
_cod_depositor_comments 'Adding full bibliography for 7033948--7033951.cif.'
_cod_original_sg_symbol_H-M P21/n
_cod_database_code 7033948

loop_
_symmetry_equiv_pos_as_xyz
'x, y, z'
'-x+1/2, y+1/2, -z+1/2'
'-x, -y, -z'
'x-1/2, -y-1/2, z-1/2'

loop_
_atom_site_label
_atom_site_type_symbol
_atom_site_fract_x
_atom_site_fract_y
_atom_site_fract_z
_atom_site_U_iso_or_equiv
_atom_site_adp_type
_atom_site_occupancy
_atom_site_symmetry_multiplicity
_atom_site_calc_flag
_atom_site_refinement_flags
Au1 Au -0.04939(7) 0.10690(7) 0.22085(4) 0.0389(3) Uani 1 1 d .
Cl1 Cl -0.2075(6) 0.0227(7) 0.1169(3) 0.0644(14) Uani 1 1 d .
Cl2 Cl -0.2304(6) -0.0098(7) 0.3068(4) 0.0712(16) Uani 1 1 d .
N1 N 0.1011(18) 0.1880(14) 0.3092(8) 0.038(3) Uani 1 1 d .
C1 C 0.037(3) 0.259(2) 0.3691(10) 0.048(4) Uani 1 1 d .
H1 H -0.0774 0.2674 0.3724 0.058 Uiso 1 1 calc R
C2 C 0.134(3) 0.320(3) 0.4255(11) 0.059(5) Uani 1 1 d .
H2 H 0.0872 0.3661 0.4679 0.071 Uiso 1 1 calc R
C3 C 0.303(3) 0.314(2) 0.4201(12) 0.061(5) Uani 1 1 d .
H3 H 0.3707 0.3630 0.4565 0.073 Uiso 1 1 calc R
C4 C 0.373(2) 0.232(2) 0.3593(12) 0.053(5) Uani 1 1 d .
H4 H 0.4871 0.2206 0.3574 0.064 Uiso 1 1 calc R
C5 C 0.269(2) 0.1659(19) 0.3000(10) 0.041(4) Uani 1 1 d .
C6 C 0.335(2) 0.093(2) 0.2329(12) 0.049(4) Uani 1 1 d .
H6A H 0.2966 -0.0140 0.2287 0.058 Uiso 1 1 calc R
H6B H 0.4551 0.0921 0.2366 0.058 Uiso 1 1 calc R
C7 C 0.278(2) 0.1872(19) 0.1624(10) 0.042(4) Uani 1 1 d .
C8 C 0.389(2) 0.253(2) 0.1132(12) 0.055(5) Uani 1 1 d .
H8 H 0.5016 0.2372 0.1216 0.066 Uiso 1 1 calc R
C9 C 0.334(3) 0.342(2) 0.0508(11) 0.055(5) Uani 1 1 d .
H9 H 0.4100 0.3856 0.0180 0.066 Uiso 1 1 calc R
C10 C 0.168(3) 0.365(2) 0.0380(12) 0.054(5) Uani 1 1 d .
H10 H 0.1306 0.4256 -0.0030 0.065 Uiso 1 1 calc R
C11 C 0.057(2) 0.2959(18) 0.0874(9) 0.040(4) Uani 1 1 d .
H11 H -0.0559 0.3092 0.0787 0.048 Uiso 1 1 calc R
C12 C 0.1113(19) 0.2096(16) 0.1479(9) 0.033(3) Uani 1 1 d .

loop_
_atom_site_aniso_label
_atom_site_aniso_U_11
_atom_site_aniso_U_22
_atom_site_aniso_U_33
_atom_site_aniso_U_23
_atom_site_aniso_U_13
_atom_site_aniso_U_12
Au1 0.0302(4) 0.0305(3) 0.0559(5) 0.0080(3) -0.0034(3) -0.0011(2)
Cl1 0.049(3) 0.059(3) 0.084(4) 0.004(3) -0.021(2) -0.016(2)
Cl2 0.044(3) 0.070(3) 0.100(4) 0.039(3) 0.002(3) -0.008(2)
N1 0.051(8) 0.016(5) 0.047(8) 0.006(5) 0.001(6) 0.001(5)
C1 0.068(13) 0.032(8) 0.044(10) 0.009(7) 0.010(9) 0.008(8)
C2 0.088(17) 0.049(11) 0.041(10) 0.006(8) 0.009(10) -0.003(11)
C3 0.084(16) 0.041(10) 0.057(12) -0.003(9) -0.013(11) 0.005(10)
C4 0.045(11) 0.046(10) 0.068(12) 0.004(9) -0.020(9) 0.007(8)
C5 0.039(9) 0.029(7) 0.056(10) 0.018(7) -0.011(7) -0.011(7)
C6 0.033(9) 0.042(10) 0.071(13) -0.009(8) -0.004(8) 0.010(7)
C7 0.038(9) 0.030(8) 0.057(10) -0.009(7) -0.001(7) 0.000(7)
C8 0.032(9) 0.059(12) 0.075(13) -0.011(10) 0.005(9) -0.007(8)
C9 0.071(14) 0.044(10) 0.051(11) 0.001(8) 0.017(10) -0.013(9)
C10 0.077(15) 0.034(9) 0.053(11) 0.004(7) 0.015(10) 0.000(9)
C11 0.048(10) 0.029(8) 0.044(9) 0.006(6) 0.008(7) 0.002(7)
C12 0.038(8) 0.018(6) 0.042(8) -0.005(5) -0.005(6) -0.008(6)

loop_
_atom_type_symbol
_atom_type_description
_atom_type_scat_dispersion_real
_atom_type_scat_dispersion_imag
_atom_type_scat_source
C C 0.0033 0.0016 'International Tables Vol C Tables 4.2.6.8 and 6.1.1.4'
H H 0.0000 0.0000 'International Tables Vol C Tables 4.2.6.8 and 6.1.1.4'
N N 0.0061 0.0033 'International Tables Vol C Tables 4.2.6.8 and 6.1.1.4'
Cl Cl 0.1484 0.1585 'International Tables Vol C Tables 4.2.6.8 and 6.1.1.4'
Au Au -2.0133 8.8022 'International Tables Vol C Tables 4.2.6.8 and 6.1.1.4'

loop_
_geom_angle_atom_site_label_1
_geom_angle_atom_site_label_2
_geom_angle_atom_site_label_3
_geom_angle
C12 Au1 N1 87.2(6)
C12 Au1 Cl1 89.4(4)
N1 Au1 Cl1 176.6(4)
C12 Au1 Cl2 178.8(4)
N1 Au1 Cl2 91.6(4)
Cl1 Au1 Cl2 91.8(2)
C1 N1 C5 123.9(16)
C1 N1 Au1 120.7(13)
C5 N1 Au1 115.4(11)
N1 C1 C2 121(2)
N1 C1 H1 119.3
C2 C1 H1 119.3
C1 C2 C3 120(2)
C1 C2 H2 120.0
C3 C2 H2 120.0
C2 C3 C4 119(2)
C2 C3 H3 120.3
C4 C3 H3 120.3
C3 C4 C5 120.3(19)
C3 C4 H4 119.9
C5 C4 H4 119.9
N1 C5 C4 114.9(17)
N1 C5 C6 122.7(15)
C4 C5 C6 122.2(17)
C5 C6 C7 108.5(14)
C5 C6 H6A 110.0
C7 C6 H6A 110.0
C5 C6 H6B 110.0
C7 C6 H6B 110.0
H6A C6 H6B 108.4
C12 C7 C8 118.5(17)
C12 C7 C6 119.8(15)
C8 C7 C6 121.7(16)
C7 C8 C9 120.8(18)
C7 C8 H8 119.6
C9 C8 H8 119.6
C10 C9 C8 120.0(18)
C10 C9 H9 120.0
C8 C9 H9 120.0
C9 C10 C11 118.8(19)
C9 C10 H10 120.6
C11 C10 H10 120.6
C12 C11 C10 120.9(18)
C12 C11 H11 119.5
C10 C11 H11 119.5
C11 C12 C7 121.1(16)
C11 C12 Au1 121.6(12)
C7 C12 Au1 117.3(12)

loop_
_geom_bond_atom_site_label_1
_geom_bond_atom_site_label_2
_geom_bond_distance
Au1 C12 2.040(15)
Au1 N1 2.063(14)
Au1 Cl1 2.312(5)
Au1 Cl2 2.345(5)
N1 C1 1.33(2)
N1 C5 1.38(2)
C1 C2 1.35(3)
C1 H1 0.9300
C2 C3 1.37(3)
C2 H2 0.9300
C3 C4 1.40(3)
C3 H3 0.9300
C4 C5 1.44(2)
C4 H4 0.9300
C5 C6 1.44(3)
C6 C7 1.53(3)
C6 H6A 0.9700
C6 H6B 0.9700
C7 C12 1.38(2)
C7 C8 1.38(3)
C8 C9 1.39(3)
C8 H8 0.9300
C9 C10 1.37(3)
C9 H9 0.9300
C10 C11 1.39(3)
C10 H10 0.9300
C11 C12 1.35(2)
C11 H11 0.9300
